data_2014825
loop_
_publ_author_name
'Araya-Maturana, Ramiro'
'Heredia-Moya, Jorge'
'Pessoa-Mahana, Hern\'an'
'Weiss-L\'opez, Boris'
'Mu\~noz, Juan Carlos'

_publ_section_title
;
 (2<i>Z</i>)-3-(5-Hydroxy-4-oxo-4<i>H</i>-chromen-3-yl)acrylonitrile
;
_journal_issue 4
_journal_name_full 'Acta Crystallographica Section C'
_journal_page_first o237
_journal_page_last o239
_journal_paper_doi 10.1107/S0108270105004841
_journal_volume 61
_journal_year 2005
_chemical_formula_iupac 'C12 H7 N O3'
_chemical_formula_moiety 'C12 H7 N O3'
_chemical_formula_sum 'C12 H7 N O3'
_chemical_formula_weight 213.19
_chemical_name_systematic
;
(2Z)-3-(5-hydroxy-4-oxo-4H-chromen-3-yl)acrylonitrile
;
_space_group_IT_number 14
_symmetry_cell_setting monoclinic
_symmetry_space_group_name_Hall '-P 2ybc'
_symmetry_space_group_name_H-M 'P 1 21/c 1'
_atom_sites_solution_hydrogens geom
_atom_sites_solution_primary direct
_atom_sites_solution_secondary difmap
_audit_creation_method SHELXL97
_cell_angle_alpha 90.00
_cell_angle_beta 101.099(2)
_cell_angle_gamma 90.00
_cell_formula_units_Z 4
_cell_length_a 7.2251(11)
_cell_length_b 11.1930(17)
_cell_length_c 12.2219(18)
_cell_measurement_reflns_used 999
_cell_measurement_temperature 293(2)
_cell_measurement_theta_max 26.22
_cell_measurement_theta_min 2.49
_cell_volume 969.9(3)
_computing_cell_refinement SMART
_computing_data_collection 'SMART (Bruker, 2002)'
_computing_data_reduction 'SAINT-Plus NT (Bruker, 2002)'
_computing_molecular_graphics 'XP in SHELXTL-PC (Sheldrick, 1994)'
_computing_publication_material SHELXTL-NT
_computing_structure_refinement 'XL in SHELXTL-NT'
_computing_structure_solution 'XS in SHELXTL-NT (Bruker, 2002)'
_diffrn_ambient_temperature 293(2)
_diffrn_measured_fraction_theta_full 1.000
_diffrn_measured_fraction_theta_max 0.945
_diffrn_measurement_device_type 'Bruker SMART CCD area-detector'
_diffrn_measurement_method '\f and \w'
_diffrn_radiation_monochromator graphite
_diffrn_radiation_source 'fine-focus sealed tube'
_diffrn_radiation_type MoK\a
_diffrn_radiation_wavelength 0.71073
_diffrn_reflns_av_R_equivalents 0.0407
_diffrn_reflns_av_sigmaI/netI 0.0358
_diffrn_reflns_limit_h_max 9
_diffrn_reflns_limit_h_min -9
_diffrn_reflns_limit_k_max 14
_diffrn_reflns_limit_k_min -14
_diffrn_reflns_limit_l_max 15
_diffrn_reflns_limit_l_min -15
_diffrn_reflns_number 6913
_diffrn_reflns_theta_full 26.00
_diffrn_reflns_theta_max 27.85
_diffrn_reflns_theta_min 2.49
_diffrn_standards_number 0
_exptl_absorpt_coefficient_mu 0.107
_exptl_absorpt_correction_type none
_exptl_crystal_colour colourless
_exptl_crystal_density_diffrn 1.460
_exptl_crystal_density_meas ?
_exptl_crystal_density_method 'not measured'
_exptl_crystal_description polyhedron
_exptl_crystal_F_000 440
_exptl_crystal_size_max 0.35
_exptl_crystal_size_mid 0.30
_exptl_crystal_size_min 0.25
_refine_diff_density_max 0.165
_refine_diff_density_min -0.200
_refine_ls_extinction_method none
_refine_ls_goodness_of_fit_ref 0.985
_refine_ls_hydrogen_treatment constr
_refine_ls_matrix_type full
_refine_ls_number_parameters 146
_refine_ls_number_reflns 2172
_refine_ls_number_restraints 0
_refine_ls_restrained_S_all 0.985
_refine_ls_R_factor_all 0.0569
_refine_ls_R_factor_gt 0.0414
_refine_ls_shift/su_max 0.000
_refine_ls_shift/su_mean 0.000
_refine_ls_structure_factor_coef Fsqd
_refine_ls_weighting_details 'calc w = 1/[\s^2^(Fo^2^)+(0.0638P)^2^] where P=(Fo^2^+2Fc^2^)/3'
_refine_ls_weighting_scheme calc
_refine_ls_wR_factor_gt 0.1074
_refine_ls_wR_factor_ref 0.1130
_reflns_number_gt 1494
_reflns_number_total 2172
_reflns_threshold_expression I>2\s(I)
_cod_data_source_file gd1370.cif
_cod_data_source_block I
_cod_depositor_comments
;
The following automatic conversions were performed:
'_symmetry_cell_setting' value 'Monoclinic' changed to 'monoclinic'
according to '/home/saulius/struct/CIF-dictionaries/cif_core.dic'
dictionary named 'cif_core.dic' version 2.4.1 from 2010-06-29.

Automatic conversion script
Id: cif_fix_enum 1527 2010-12-29 10:47:43Z saulius 

The following automatic conversions were performed:

'_symmetry_cell_setting' value 'Monoclinic' changed to 'monoclinic'
according to /home/saulius/struct/CIF-dictionaries/cif_core.dic
dictionary named 'cif_core.dic' version 2.4.1 from 2010-06-29.

Automatic conversion script
Id: cif_fix_values 1715 2011-07-08 13:25:40Z adriana 

The following automatic conversions were performed:

'_exptl_crystal_density_meas' value 'not measured' was changed to '?'
- the value is perceived as not measured.

Automatic conversion script
Id: cif_fix_values 3008 2015-01-20 13:52:24Z robertas 
;
_cod_original_sg_symbol_H-M 'P 21/c'
_cod_database_code 2014825
_cod_database_fobs_code 2014825

loop_
_symmetry_equiv_pos_as_xyz
'x, y, z'
'-x, y+1/2, -z+1/2'
'-x, -y, -z'
'x, -y-1/2, z-1/2'

loop_
_atom_site_label
_atom_site_fract_x
_atom_site_fract_y
_atom_site_fract_z
_atom_site_U_iso_or_equiv
_atom_site_adp_type
_atom_site_calc_flag
_atom_site_refinement_flags
_atom_site_occupancy
_atom_site_disorder_assembly
_atom_site_disorder_group
_atom_site_type_symbol
C1 0.21236(17) 0.11441(11) 0.08159(11) 0.0452(3) Uani d . 1 . . C
C2 0.15267(18) 0.21046(12) 0.01397(11) 0.0526(4) Uani d . 1 . . C
H2 0.1258 0.2826 0.0453 0.063 Uiso calc R 1 . . H
C3 0.13249(19) 0.20019(13) -0.09990(11) 0.0557(4) Uani d . 1 . . C
H3 0.0918 0.2659 -0.1446 0.067 Uiso calc R 1 . . H
C4 0.17134(19) 0.09451(13) -0.14926(11) 0.0540(4) Uani d . 1 . . C
H4 0.1561 0.0879 -0.2263 0.065 Uiso calc R 1 . . H
C5 0.23328(16) -0.00066(11) -0.08071(10) 0.0430(3) Uani d . 1 . . C
C6 0.25632(14) 0.00497(10) 0.03493(9) 0.0403(3) Uani d . 1 . . C
C7 0.32552(19) -0.20164(12) -0.06960(11) 0.0498(3) Uani d . 1 . . C
H7 0.3483 -0.2712 -0.1064 0.060 Uiso calc R 1 . . H
C8 0.34848(17) -0.20640(11) 0.04215(10) 0.0430(3) Uani d . 1 . . C
C9 0.32047(16) -0.09831(11) 0.10284(10) 0.0414(3) Uani d . 1 . . C
C10 0.40502(19) -0.31420(12) 0.10657(11) 0.0529(4) Uani d . 1 . . C
H10 0.4858 -0.3034 0.1749 0.063 Uiso calc R 1 . . H
C11 0.3552(2) -0.42569(13) 0.07951(11) 0.0561(4) Uani d . 1 . . C
H11 0.4054 -0.4860 0.1287 0.067 Uiso calc R 1 . . H
C12 0.2296(2) -0.45883(12) -0.02024(13) 0.0548(4) Uani d . 1 . . C
N1 0.1298(2) -0.48676(12) -0.09987(12) 0.0747(4) Uani d . 1 . . N
O1 0.22579(16) 0.12602(9) 0.19233(7) 0.0636(3) Uani d . 1 . . O
H1 0.2614 0.0627 0.2231 0.095 Uiso calc R 1 . . H
O2 0.27246(13) -0.10473(8) -0.13224(7) 0.0530(3) Uani d . 1 . . O
O3 0.34752(13) -0.09620(8) 0.20650(7) 0.0567(3) Uani d . 1 . . O

loop_
_atom_site_aniso_label
_atom_site_aniso_U_11
_atom_site_aniso_U_22
_atom_site_aniso_U_33
_atom_site_aniso_U_12
_atom_site_aniso_U_13
_atom_site_aniso_U_23
C1 0.0420(7) 0.0461(8) 0.0469(7) -0.0055(5) 0.0069(6) -0.0054(6)
C2 0.0519(8) 0.0417(7) 0.0654(9) -0.0012(6) 0.0140(7) -0.0013(6)
C3 0.0538(8) 0.0471(8) 0.0659(9) 0.0010(6) 0.0112(7) 0.0145(7)
C4 0.0570(8) 0.0597(9) 0.0449(8) -0.0007(7) 0.0086(6) 0.0088(6)
C5 0.0434(7) 0.0437(7) 0.0425(7) -0.0030(6) 0.0097(5) -0.0015(5)
C6 0.0352(6) 0.0435(7) 0.0417(7) -0.0049(5) 0.0064(5) -0.0006(5)
C7 0.0571(8) 0.0435(7) 0.0502(8) 0.0021(6) 0.0142(6) -0.0026(6)
C8 0.0402(7) 0.0465(8) 0.0419(7) 0.0010(5) 0.0068(5) -0.0002(5)
C9 0.0361(6) 0.0490(8) 0.0388(7) -0.0029(5) 0.0063(5) -0.0017(5)
C10 0.0532(8) 0.0561(9) 0.0479(8) 0.0087(7) 0.0058(6) 0.0021(6)
C11 0.0641(9) 0.0489(9) 0.0562(9) 0.0114(7) 0.0136(7) 0.0083(6)
C12 0.0668(9) 0.0426(8) 0.0600(9) 0.0019(7) 0.0244(8) 0.0030(7)
N1 0.0940(10) 0.0646(9) 0.0662(9) -0.0126(8) 0.0175(8) -0.0039(7)
O1 0.0860(7) 0.0547(6) 0.0491(6) 0.0028(5) 0.0108(5) -0.0114(4)
O2 0.0697(6) 0.0505(6) 0.0396(5) 0.0032(5) 0.0129(4) 0.0009(4)
O3 0.0674(6) 0.0624(6) 0.0383(5) 0.0065(5) 0.0052(4) -0.0005(4)

loop_
_atom_type_symbol
_atom_type_description
_atom_type_scat_dispersion_real
_atom_type_scat_dispersion_imag
_atom_type_scat_source
C C 0.0033 0.0016 'International Tables Vol C Tables 4.2.6.8 and 6.1.1.4'
H H 0.0000 0.0000 'International Tables Vol C Tables 4.2.6.8 and 6.1.1.4'
O O 0.0106 0.0060 'International Tables Vol C Tables 4.2.6.8 and 6.1.1.4'
N N 0.0061 0.0033 'International Tables Vol C Tables 4.2.6.8 and 6.1.1.4'

loop_
_geom_angle_atom_site_label_1
_geom_angle_atom_site_label_2
_geom_angle_atom_site_label_3
_geom_angle
O1 C1 C2 118.91(12)
O1 C1 C6 120.79(11)
C2 C1 C6 120.30(12)
C1 C2 C3 120.20(13)
C1 C2 H2 119.9
C3 C2 H2 119.9
C2 C3 C4 121.50(13)
C2 C3 H3 119.2
C4 C3 H3 119.2
C5 C4 C3 117.83(13)
C5 C4 H4 121.1
C3 C4 H4 121.1
C4 C5 O2 116.56(12)
C4 C5 C6 122.98(12)
O2 C5 C6 120.46(11)
C5 C6 C1 117.18(11)
C5 C6 C9 120.58(11)
C1 C6 C9 122.23(11)
O2 C7 C8 125.31(12)
O2 C7 H7 117.3
C8 C7 H7 117.3
C7 C8 C9 118.89(12)
C7 C8 C10 123.31(12)
C9 C8 C10 117.78(11)
O3 C9 C6 122.63(11)
O3 C9 C8 121.69(11)
C6 C9 C8 115.67(11)
C11 C10 C8 127.75(13)
C11 C10 H10 116.1
C8 C10 H10 116.1
C10 C11 C12 123.95(13)
C10 C11 H11 118.0
C12 C11 H11 118.0
N1 C12 C11 179.17(16)
C1 O1 H1 109.5
C7 O2 C5 118.94(10)

loop_
_geom_bond_atom_site_label_1
_geom_bond_atom_site_label_2
_geom_bond_site_symmetry_2
_geom_bond_distance
_geom_bond_publ_flag
C1 O1 . 1.3445(15) ?
C1 C2 . 1.3739(18) ?
C1 C6 . 1.4129(17) ?
C2 C3 . 1.3760(17) ?
C2 H2 . 0.9300 ?
C3 C4 . 1.381(2) ?
C3 H3 . 0.9300 ?
C4 C5 . 1.3758(18) ?
C4 H4 . 0.9300 ?
C5 O2 . 1.3792(15) ?
C5 C6 . 1.3923(17) ?
C6 C9 . 1.4464(17) ?
C7 O2 . 1.3404(16) ?
C7 C8 . 1.3448(17) ?
C7 H7 . 0.9300 ?
C8 C9 . 1.4535(18) ?
C8 C10 . 1.4556(18) ?
C9 O3 . 1.2444(14) ?
C10 C11 . 1.323(2) ?
C10 H10 . 0.9300 ?
C11 C12 . 1.422(2) ?
C11 H11 . 0.9300 ?
C12 N1 . 1.1379(18) ?
O1 H1 . 0.8200 ?

loop_
_geom_hbond_atom_site_label_D
_geom_hbond_atom_site_label_H
_geom_hbond_atom_site_label_A
_geom_hbond_site_symmetry_A
_geom_hbond_distance_DH
_geom_hbond_distance_HA
_geom_hbond_distance_DA
_geom_hbond_angle_DHA
O1 H1 O3 . 0.82 1.91 2.6327(14) 147
C10 H10 O1 2_645 0.93 2.51 3.3286(17) 147

loop_
_geom_torsion_atom_site_label_1
_geom_torsion_atom_site_label_2
_geom_torsion_atom_site_label_3
_geom_torsion_atom_site_label_4
_geom_torsion
O1 C1 C2 C3 -178.17(11)
C6 C1 C2 C3 1.00(19)
C1 C2 C3 C4 -0.1(2)
C2 C3 C4 C5 -0.7(2)
C3 C4 C5 O2 -179.48(11)
C3 C4 C5 C6 0.6(2)
C4 C5 C6 C1 0.23(18)
O2 C5 C6 C1 -179.66(10)
C4 C5 C6 C9 179.49(11)
O2 C5 C6 C9 -0.41(17)
O1 C1 C6 C5 178.11(11)
C2 C1 C6 C5 -1.04(17)
O1 C1 C6 C9 -1.14(18)
C2 C1 C6 C9 179.71(10)
O2 C7 C8 C9 -2.10(19)
O2 C7 C8 C10 179.51(12)
C5 C6 C9 O3 178.11(11)
C1 C6 C9 O3 -2.67(18)
C5 C6 C9 C8 -2.97(16)
C1 C6 C9 C8 176.25(10)
C7 C8 C9 O3 -176.91(11)
C10 C8 C9 O3 1.57(18)
C7 C8 C9 C6 4.16(17)
C10 C8 C9 C6 -177.36(10)
C7 C8 C10 C11 -37.1(2)
C9 C8 C10 C11 144.50(14)
C8 C10 C11 C12 -1.5(2)
C10 C11 C12 N1 166(11)
C8 C7 O2 C5 -1.47(19)
C4 C5 O2 C7 -177.18(11)
C6 C5 O2 C7 2.72(17)

loop_
_cod_related_entry_id
_cod_related_entry_database
_cod_related_entry_code
1 ChemSpider 30654019
